data_7225206
loop_
_publ_author_name
'Wang, Xiu-Li'
'Rong, Xing'
'Liu, Dan-Na'
'Lin, Hong-Yan'
'Liu, Guo-Cheng'
'Wang, Xiang'
'Song, Ge'

_publ_section_title
;
 Diverse polyoxometalate-based metal--organic complexes constructed by a
 tetrazole- and pyridyl-containing asymmetric amide ligand or its in situ
 transformed ligand
;
_journal_issue 27
_journal_name_full CrystEngComm
_journal_page_first 5101
_journal_paper_doi 10.1039/C6CE01035K
_journal_volume 18
_journal_year 2016
_chemical_formula_sum 'C21 H38 Ag N6 O49 P W12'
_chemical_formula_weight 3503.61
_chemical_name_systematic
; 
 ? 
;
_space_group_IT_number 2
_symmetry_cell_setting triclinic
_symmetry_space_group_name_Hall '-P 1'
_symmetry_space_group_name_H-M 'P -1'
_atom_sites_solution_hydrogens geom
_atom_sites_solution_primary direct
_atom_sites_solution_secondary difmap
_audit_creation_method SHELXL-97
_audit_update_record
;
2016-02-29 deposited with the CCDC.
2016-05-11 downloaded from the CCDC.
;
_cell_angle_alpha 89.582(2)
_cell_angle_beta 87.082(2)
_cell_angle_gamma 86.877(2)
_cell_formula_units_Z 2
_cell_length_a 12.7322(10)
_cell_length_b 13.6706(11)
_cell_length_c 16.5220(14)
_cell_measurement_reflns_used 3610
_cell_measurement_temperature 296(2)
_cell_measurement_theta_max 25.01
_cell_measurement_theta_min 1.60
_cell_volume 2867.7(4)
_computing_cell_refinement 'SMART (Bruker, 2001)'
_computing_data_collection 'SMART (Bruker, 2001)'
_computing_data_reduction 'SAINT+ (Bruker, 1999)'
_computing_molecular_graphics 'PLATON (Spek, 2003)'
_computing_publication_material 'SHELXTL (1998)'
_computing_structure_refinement 'SHELXL-97 (Sheldrick, 2008)'
_computing_structure_solution 'SHELXS-97 (Sheldrick, 2008)'
_diffrn_ambient_temperature 296(2)
_diffrn_measured_fraction_theta_full 0.999
_diffrn_measured_fraction_theta_max 0.999
_diffrn_measurement_device_type 'CCD area detector'
_diffrn_measurement_method 'phi and omega scans'
_diffrn_radiation_monochromator graphite
_diffrn_radiation_source 'fine-focus sealed tube'
_diffrn_radiation_type MoK\a
_diffrn_radiation_wavelength 0.71073
_diffrn_reflns_av_R_equivalents 0.0676
_diffrn_reflns_av_unetI/netI 0.1237
_diffrn_reflns_limit_h_max 15
_diffrn_reflns_limit_h_min -14
_diffrn_reflns_limit_k_max 16
_diffrn_reflns_limit_k_min -13
_diffrn_reflns_limit_l_max 19
_diffrn_reflns_limit_l_min -19
_diffrn_reflns_number 16447
_diffrn_reflns_theta_full 25.01
_diffrn_reflns_theta_max 25.01
_diffrn_reflns_theta_min 1.60
_exptl_absorpt_coefficient_mu 24.434
_exptl_absorpt_correction_T_max 0.0901
_exptl_absorpt_correction_T_min 0.0512
_exptl_absorpt_correction_type multi-scan
_exptl_absorpt_process_details SADABS
_exptl_crystal_colour ORANGE-RED
_exptl_crystal_density_diffrn 4.057
_exptl_crystal_density_method 'not measured'
_exptl_crystal_description BLOCK
_exptl_crystal_F_000 3096
_exptl_crystal_size_max 0.30
_exptl_crystal_size_mid 0.26
_exptl_crystal_size_min 0.19
_refine_diff_density_max 5.108
_refine_diff_density_min -4.613
_refine_diff_density_rms 0.631
_refine_ls_extinction_method none
_refine_ls_goodness_of_fit_ref 1.029
_refine_ls_hydrogen_treatment constr
_refine_ls_matrix_type full
_refine_ls_number_parameters 811
_refine_ls_number_reflns 10111
_refine_ls_number_restraints 1080
_refine_ls_restrained_S_all 1.043
_refine_ls_R_factor_all 0.0981
_refine_ls_R_factor_gt 0.0722
_refine_ls_shift/su_max 0.001
_refine_ls_shift/su_mean 0.000
_refine_ls_structure_factor_coef Fsqd
_refine_ls_weighting_details 'calc w=1/[\s^2^(Fo^2^)+(0.1195P)^2^+20.1729P] where P=(Fo^2^+2Fc^2^)/3'
_refine_ls_weighting_scheme calc
_refine_ls_wR_factor_gt 0.1954
_refine_ls_wR_factor_ref 0.2218
_reflns_number_gt 7344
_reflns_number_total 10111
_reflns_threshold_expression >2sigma(I)
_cod_data_source_file c6ce01035k2.cif
_cod_data_source_block 4
_cod_depositor_comments
;
The following automatic conversions were performed:

'_symmetry_cell_setting' value 'Triclinic' changed to 'triclinic'
according to
/usr/data/users/saulius/crontab/automatic-downloads/rss-feeds/RSC/lib/dictionaries/cif_core.dic
dictionary named 'cif_core.dic' version 2.4.2 from 2011-04-26.

Automatic conversion script
Id: cif_fix_values 4268 2015-11-12 08:31:59Z antanas 

 Adding full bibliography for 7225203--7225206.cif.

2018-03-04
Z value and formula fixed to values more according to usual
chemical conventions.                 miguel
;
_cod_original_formula_sum 'C42 H76 Ag2 N12 O98 P2 W24'
_cod_original_formula_weight 7007.23
_cod_original_formula_units_Z 1
_cod_original_sg_symbol_H-M 'P-1   '
_cod_database_code 7225206

loop_
_symmetry_equiv_pos_as_xyz
'x, y, z'
'-x, -y, -z'

loop_
_atom_site_label
_atom_site_type_symbol
_atom_site_fract_x
_atom_site_fract_y
_atom_site_fract_z
_atom_site_U_iso_or_equiv
_atom_site_adp_type
_atom_site_occupancy
_atom_site_symmetry_multiplicity
_atom_site_calc_flag
_atom_site_refinement_flags
W1 W 0.05653(7) -0.62309(7) 0.62098(6) 0.0209(2) Uani 1 1 d U
Ag1 Ag 0.24072(18) -0.46064(15) 0.48852(14) 0.0374(5) Uani 1 1 d U
P1 P 0.2559(4) -0.7331(3) 0.7407(3) 0.0092(11) Uani 1 1 d U
N1 N 0.2664(16) -0.3053(14) 0.5172(12) 0.025(4) Uani 1 1 d U
O1 O 0.665(2) 0.417(2) 0.9682(19) 0.094(9) Uani 1 1 d U
O1W O 0.993(2) 0.303(2) 1.0906(18) 0.082(8) Uani 1 1 d U
W2 W 0.27820(8) -0.77683(6) 0.52927(6) 0.0198(2) Uani 1 1 d U
N2 N 0.2284(14) -0.5606(13) 0.3888(11) 0.017(4) Uani 1 1 d U
O2W O 0.762(2) -0.054(2) 0.7730(18) 0.083(8) Uani 1 1 d U
W3 W 0.07245(8) -0.88872(7) 0.65833(7) 0.0254(3) Uani 1 1 d U
O3 O 0.2131(15) -0.6693(14) 1.0509(12) 0.041(5) Uani 1 1 d U
N3 N 0.7948(19) 0.2916(17) 0.9485(15) 0.041(6) Uani 1 1 d U
H3A H 0.8386 0.2516 0.9715 0.049 Uiso 1 1 calc R
O3W O 0.492(3) -0.286(3) 0.890(2) 0.132(13) Uani 1 1 d U
W4 W 0.24678(9) -0.68954(8) 0.95212(7) 0.0311(3) Uani 1 1 d U
O4 O 0.2921(14) -1.1080(13) 0.7935(11) 0.034(4) Uani 1 1 d U
N4 N 0.0230(15) -0.6925(13) 0.2911(11) 0.020(4) Uani 1 1 d U
H4A H -0.0231 -0.6554 0.2677 0.024 Uiso 1 1 calc R
O4W O 1.051(2) 0.102(2) 1.1275(19) 0.092(9) Uani 1 1 d U
W5 W 0.45182(8) -0.62876(7) 0.61223(6) 0.0217(2) Uani 1 1 d U
O5 O -0.0324(14) -0.8800(12) 0.9333(11) 0.031(4) Uani 1 1 d U
N5 N 0.4666(16) -0.1626(14) 0.6065(12) 0.025(4) Uani 1 1 d U
H5A H 0.5106 -0.1285 0.5786 0.030 Uiso 1 1 calc R
O5W O 0.608(3) -0.107(3) 0.892(3) 0.132(13) Uani 1 1 d U
W6 W 0.23082(8) -0.47856(6) 0.70732(6) 0.0209(2) Uani 1 1 d U
O6 O 0.5482(14) -0.8990(13) 0.9181(11) 0.034(4) Uani 1 1 d U
O6W O 1.232(3) 0.030(3) 1.025(2) 0.125(12) Uani 1 1 d U
N6 N 0.7467(17) 0.1488(15) 0.7759(14) 0.031(5) Uani 1 1 d U
W7 W 0.05950(8) -0.84796(7) 0.86266(7) 0.0301(3) Uani 1 1 d U
O7 O 0.3961(12) -0.8672(10) 0.5502(9) 0.018(3) Uani 1 1 d U
W8 W 0.03946(8) -0.58274(7) 0.82530(6) 0.0253(3) Uani 1 1 d U
O8 O 0.0266(13) -0.7566(11) 0.6451(10) 0.024(4) Uani 1 1 d U
C8 C 0.1224(16) -0.6520(14) 0.3020(13) 0.013(4) Uani 1 1 d U
W9 W 0.46939(8) -0.87542(7) 0.64837(6) 0.0227(3) Uani 1 1 d U
O9 O 0.1846(11) -0.8618(10) 0.5823(9) 0.015(3) Uani 1 1 d U
C9 C 0.736(3) 0.213(2) 0.715(2) 0.054(8) Uani 1 1 d U
H9A H 0.7221 0.1915 0.6631 0.065 Uiso 1 1 calc R
W10 W 0.26470(9) -0.98820(8) 0.77687(7) 0.0334(3) Uani 1 1 d U
O10 O 0.1742(13) -0.6756(11) 0.5546(10) 0.024(4) Uani 1 1 d U
W11 W 0.45164(9) -0.83281(8) 0.86807(7) 0.0307(3) Uani 1 1 d U
C11 C 0.3006(19) -0.1104(18) 0.5465(15) 0.026(5) Uani 1 1 d U
H11A H 0.3133 -0.0448 0.5541 0.031 Uiso 1 1 calc R
W12 W 0.43718(9) -0.58825(8) 0.83187(7) 0.0306(3) Uani 1 1 d U
C12 C 0.3501(18) -0.2806(16) 0.5517(14) 0.022(5) Uani 1 1 d U
H12A H 0.3988 -0.3307 0.5647 0.027 Uiso 1 1 calc R
O12 O 0.0003(13) -0.8870(11) 0.7623(10) 0.025(4) Uani 1 1 d U
O13 O 0.4811(12) -0.6119(10) 0.7223(9) 0.019(3) Uani 1 1 d U
O14 O -0.0329(14) -0.5940(12) 0.5511(11) 0.031(4) Uani 1 1 d U
C14 C 0.3106(19) -0.5716(16) 0.3290(14) 0.022(5) Uani 1 1 d U
H14A H 0.3760 -0.5476 0.3378 0.027 Uiso 1 1 calc R
O15 O 0.5699(14) -0.9559(12) 0.6216(11) 0.030(4) Uani 1 1 d U
C15 C 0.761(2) 0.338(2) 0.8076(17) 0.036(6) Uani 1 1 d U
H15A H 0.7651 0.4045 0.8180 0.043 Uiso 1 1 calc R
O16 O 0.2441(12) -0.3584(10) 0.6948(9) 0.018(3) Uani 1 1 d U
C16 C 0.293(2) -0.6202(19) 0.2541(17) 0.033(6) Uani 1 1 d U
H16A H 0.3462 -0.6225 0.2130 0.040 Uiso 1 1 calc R
O17 O 0.3788(11) -0.6769(10) 0.5255(9) 0.015(3) Uani 1 1 d U
C17 C 0.205(2) -0.6608(18) 0.2428(17) 0.032(6) Uani 1 1 d U
H17A H 0.1967 -0.6955 0.1955 0.038 Uiso 1 1 calc R
O18 O 0.3368(11) -0.5344(10) 0.6321(9) 0.017(3) Uani 1 1 d U
O19 O 0.1289(12) -0.5043(10) 0.6262(9) 0.018(3) Uani 1 1 d U
C19 C 0.761(2) 0.176(2) 0.8489(17) 0.037(6) Uani 1 1 d U
H19A H 0.7664 0.1284 0.8894 0.044 Uiso 1 1 calc R
C20 C 0.195(2) -0.232(2) 0.5008(17) 0.038(7) Uani 1 1 d U
H20A H 0.1315 -0.2499 0.4814 0.046 Uiso 1 1 calc R
O20 O 0.4954(12) -0.8485(11) 0.7572(10) 0.022(3) Uani 1 1 d U
C21 C 0.208(2) -0.1367(19) 0.5102(17) 0.034(6) Uani 1 1 d U
H21A H 0.1588 -0.0894 0.4934 0.041 Uiso 1 1 calc R
O21 O 0.4438(17) -0.2615(15) 0.7244(13) 0.050(5) Uani 1 1 d U
O22 O 0.1607(12) -0.9960(11) 0.6992(10) 0.021(3) Uani 1 1 d U
O23 O -0.0077(15) -0.9507(13) 0.6031(12) 0.037(4) Uani 1 1 d U
C23 C 0.770(2) 0.2717(19) 0.8688(17) 0.033(6) Uani 1 1 d U
O24 O -0.0606(13) -0.5274(12) 0.8814(10) 0.027(4) Uani 1 1 d U
C25 C 0.492(2) -0.1914(18) 0.6819(16) 0.029(6) Uani 1 1 d U
O26 O 0.5425(12) -0.5607(11) 0.5633(9) 0.021(3) Uani 1 1 d U
C27 C 0.8003(19) 0.3915(17) 1.0577(15) 0.025(5) Uani 1 1 d U
H27A H 0.8622 0.3487 1.0610 0.037 Uiso 1 1 calc R
H27B H 0.7538 0.3819 1.1043 0.037 Uiso 1 1 calc R
H27C H 0.8200 0.4583 1.0559 0.037 Uiso 1 1 calc R
O28 O 0.5225(14) -0.5033(12) 0.8567(11) 0.030(4) Uani 1 1 d U
O30 O 0.1921(12) -0.8245(10) 0.7544(9) 0.018(3) Uani 1 1 d U
O32 O 0.1561(13) -0.7929(11) 0.9284(10) 0.024(4) Uani 1 1 d U
O33 O 0.1141(13) -0.4711(11) 0.7867(10) 0.025(4) Uani 1 1 d U
C34 C 0.747(2) 0.307(2) 0.730(2) 0.045(7) Uani 1 1 d U
H34A H 0.7441 0.3520 0.6876 0.054 Uiso 1 1 calc R
O36 O 0.3282(11) -0.7461(10) 0.6676(9) 0.016(3) Uani 1 1 d U
O37 O 0.1488(13) -0.9663(11) 0.8551(10) 0.023(4) Uani 1 1 d U
O38 O 0.3227(13) -0.5084(11) 0.7884(10) 0.026(4) Uani 1 1 d U
O39 O 0.2610(12) -0.7959(11) 0.4272(9) 0.021(3) Uani 1 1 d U
C41 C 0.1367(15) -0.6026(13) 0.3717(12) 0.007(4) Uani 1 1 d U
H41A H 0.0807 -0.5971 0.4101 0.009 Uiso 1 1 calc R
O42 O 0.3480(13) -0.5942(12) 0.9319(10) 0.027(4) Uani 1 1 d U
O46 O -0.0185(12) -0.5857(10) 0.7196(9) 0.016(3) Uani 1 1 d U
O48 O 0.3191(12) -0.7177(11) 0.8158(9) 0.020(3) Uani 1 1 d U
O49 O 0.5265(11) -0.7530(10) 0.6163(9) 0.014(3) Uani 1 1 d U
O50 O 0.5105(13) -0.7062(12) 0.8656(10) 0.027(4) Uani 1 1 d U
C51 C 0.5719(18) -0.1549(16) 0.7133(14) 0.020(5) Uani 1 1 d U
H51A H 0.5993 -0.1054 0.6778 0.030 Uiso 1 1 calc R
H51B H 0.6256 -0.2058 0.7208 0.030 Uiso 1 1 calc R
H51C H 0.5504 -0.1262 0.7648 0.030 Uiso 1 1 calc R
O55 O 0.3511(13) -0.9266(12) 0.8499(10) 0.026(4) Uani 1 1 d U
O56 O 0.1462(13) -0.6072(12) 0.8992(10) 0.027(4) Uani 1 1 d U
O58 O 0.0147(12) -0.7181(10) 0.8385(9) 0.018(3) Uani 1 1 d U
O59 O 0.3639(11) -0.9548(10) 0.6946(9) 0.016(3) Uani 1 1 d U
C66 C 0.3735(19) -0.1847(16) 0.5710(14) 0.023(5) Uani 1 1 d U
O69 O 0.1822(11) -0.6443(10) 0.7288(9) 0.015(3) Uani 1 1 d U
C70 C -0.0932(16) -0.8115(14) 0.2950(13) 0.013(4) Uani 1 1 d U
H70A H -0.0985 -0.8763 0.3169 0.020 Uiso 1 1 calc R
H70B H -0.0974 -0.8134 0.2372 0.020 Uiso 1 1 calc R
H70C H -0.1498 -0.7695 0.3178 0.020 Uiso 1 1 calc R
O71 O 0.3618(12) -0.7866(11) 0.9566(10) 0.022(4) Uani 1 1 d U
O75 O 0.0663(16) -0.8352(15) 0.3542(13) 0.047(5) Uani 1 1 d U
C80 C -0.0051(18) -0.7783(16) 0.3125(14) 0.021(5) Uani 1 1 d U
C84 C 0.753(2) 0.372(2) 0.9928(18) 0.040(7) Uani 1 1 d U

loop_
_atom_site_aniso_label
_atom_site_aniso_U_11
_atom_site_aniso_U_22
_atom_site_aniso_U_33
_atom_site_aniso_U_23
_atom_site_aniso_U_13
_atom_site_aniso_U_12
W1 0.0179(5) 0.0191(4) 0.0263(5) 0.0012(4) -0.0042(4) -0.0032(3)
Ag1 0.0405(9) 0.0355(8) 0.0375(9) -0.0086(7) -0.0032(7) -0.0110(7)
P1 0.0095(14) 0.0088(13) 0.0092(14) 0.0000(9) -0.0001(9) -0.0010(9)
N1 0.025(5) 0.025(5) 0.025(5) -0.0002(10) -0.0013(11) -0.0015(11)
O1 0.094(9) 0.094(9) 0.094(9) -0.0005(10) -0.0048(11) -0.0050(12)
O1W 0.082(8) 0.082(8) 0.082(8) -0.0004(10) -0.0040(11) -0.0043(11)
W2 0.0208(5) 0.0176(4) 0.0214(5) -0.0025(3) -0.0017(4) -0.0027(3)
N2 0.018(4) 0.017(4) 0.018(4) -0.0004(10) -0.0010(11) -0.0010(11)
O2W 0.083(8) 0.083(8) 0.083(8) -0.0006(10) -0.0042(11) -0.0044(11)
W3 0.0238(5) 0.0173(4) 0.0358(5) 0.0016(4) -0.0031(4) -0.0073(4)
O3 0.041(5) 0.041(5) 0.041(5) -0.0003(10) -0.0020(11) -0.0022(11)
N3 0.041(6) 0.041(6) 0.041(6) -0.0003(10) -0.0021(11) -0.0021(11)
O3W 0.132(13) 0.132(13) 0.132(13) -0.0006(11) -0.0068(12) -0.0072(13)
W4 0.0287(5) 0.0400(5) 0.0243(5) 0.0014(4) -0.0002(4) 0.0009(4)
O4 0.034(4) 0.034(4) 0.034(4) 0.0002(10) -0.0016(11) -0.0017(11)
N4 0.020(4) 0.020(4) 0.020(4) -0.0001(10) -0.0012(11) -0.0011(11)
O4W 0.092(9) 0.092(9) 0.092(9) -0.0004(10) -0.0046(11) -0.0050(11)
W5 0.0190(5) 0.0207(4) 0.0257(5) 0.0014(4) 0.0006(4) -0.0050(4)
O5 0.031(4) 0.031(4) 0.031(4) 0.0001(10) -0.0013(11) -0.0016(11)
N5 0.025(5) 0.025(4) 0.025(5) -0.0003(10) -0.0012(11) -0.0016(11)
O5W 0.132(13) 0.132(13) 0.132(13) -0.0006(11) -0.0067(12) -0.0071(13)
W6 0.0198(5) 0.0163(4) 0.0269(5) -0.0010(4) -0.0002(4) -0.0042(3)
O6 0.034(4) 0.034(4) 0.034(4) -0.0001(10) -0.0020(11) -0.0018(11)
O6W 0.125(12) 0.125(12) 0.125(12) -0.0005(11) -0.0063(12) -0.0068(12)
N6 0.031(5) 0.032(5) 0.032(5) -0.0001(10) -0.0016(11) -0.0018(11)
W7 0.0245(5) 0.0279(5) 0.0373(6) 0.0083(4) 0.0051(4) -0.0033(4)
O7 0.018(3) 0.018(3) 0.018(3) -0.0004(10) -0.0010(10) -0.0008(10)
W8 0.0202(5) 0.0256(5) 0.0296(5) -0.0020(4) 0.0027(4) -0.0006(4)
O8 0.024(4) 0.024(4) 0.025(4) 0.0000(10) -0.0011(11) -0.0011(11)
C8 0.013(4) 0.013(4) 0.013(4) -0.0001(10) -0.0007(11) -0.0007(11)
W9 0.0197(5) 0.0195(4) 0.0285(5) -0.0006(4) 0.0018(4) 0.0006(4)
O9 0.015(3) 0.015(3) 0.015(3) 0.0001(10) -0.0007(10) -0.0008(10)
C9 0.054(8) 0.054(8) 0.054(8) -0.0002(10) -0.0027(11) -0.0030(11)
W10 0.0329(6) 0.0244(5) 0.0427(6) 0.0060(4) 0.0012(5) -0.0026(4)
O10 0.024(4) 0.024(4) 0.024(4) 0.0001(10) -0.0011(11) -0.0014(11)
W11 0.0262(5) 0.0363(5) 0.0294(5) 0.0058(4) -0.0042(4) 0.0022(4)
C11 0.026(5) 0.026(5) 0.026(5) -0.0002(10) -0.0012(11) -0.0017(11)
W12 0.0262(5) 0.0349(5) 0.0314(5) -0.0034(4) -0.0048(4) -0.0052(4)
C12 0.022(5) 0.022(5) 0.022(5) -0.0001(10) -0.0011(11) -0.0012(11)
O12 0.025(4) 0.025(4) 0.025(4) 0.0001(10) -0.0013(11) -0.0014(11)
O13 0.019(3) 0.019(3) 0.019(3) -0.0001(10) -0.0009(10) -0.0008(10)
O14 0.031(4) 0.031(4) 0.031(4) 0.0001(10) -0.0016(11) -0.0016(11)
C14 0.022(5) 0.022(5) 0.022(5) -0.0001(10) -0.0012(11) -0.0014(11)
O15 0.030(4) 0.030(4) 0.030(4) -0.0001(10) -0.0017(11) -0.0016(11)
C15 0.036(6) 0.036(6) 0.036(6) -0.0001(10) -0.0019(11) -0.0020(11)
O16 0.018(3) 0.018(3) 0.018(3) -0.0003(10) -0.0010(10) -0.0009(10)
C16 0.033(6) 0.033(6) 0.033(6) -0.0001(10) -0.0016(11) -0.0019(11)
O17 0.015(3) 0.015(3) 0.015(3) -0.0003(10) -0.0008(10) -0.0010(10)
C17 0.032(6) 0.032(6) 0.032(6) -0.0004(10) -0.0016(11) -0.0018(11)
O18 0.017(3) 0.017(3) 0.017(3) 0.0001(10) -0.0006(10) -0.0011(10)
O19 0.018(3) 0.018(3) 0.017(3) -0.0001(10) -0.0009(10) -0.0011(10)
C19 0.036(6) 0.037(6) 0.037(6) -0.0002(10) -0.0019(11) -0.0021(11)
C20 0.038(7) 0.038(7) 0.038(7) -0.0002(10) -0.0020(11) -0.0022(11)
O20 0.022(4) 0.022(4) 0.022(4) 0.0002(10) -0.0012(11) -0.0012(11)
C21 0.034(6) 0.034(6) 0.034(6) -0.0002(10) -0.0018(11) -0.0019(11)
O21 0.050(5) 0.050(5) 0.050(5) -0.0002(10) -0.0025(11) -0.0029(11)
O22 0.021(4) 0.021(4) 0.022(4) -0.0001(10) -0.0012(11) -0.0012(11)
O23 0.037(5) 0.037(4) 0.037(5) -0.0003(10) -0.0017(11) -0.0021(11)
C23 0.033(6) 0.033(6) 0.033(6) -0.0003(10) -0.0017(11) -0.0016(11)
O24 0.027(4) 0.027(4) 0.027(4) -0.0004(10) -0.0013(11) -0.0015(11)
C25 0.028(6) 0.029(6) 0.029(6) -0.0002(10) -0.0015(11) -0.0016(11)
O26 0.021(4) 0.021(3) 0.021(4) 0.0002(10) -0.0011(11) -0.0011(11)
C27 0.025(5) 0.025(5) 0.025(5) -0.0002(10) -0.0016(11) -0.0012(11)
O28 0.030(4) 0.030(4) 0.030(4) 0.0000(10) -0.0017(11) -0.0020(11)
O30 0.018(3) 0.017(3) 0.018(3) 0.0002(10) -0.0008(10) -0.0010(10)
O32 0.024(4) 0.024(4) 0.024(4) 0.0000(10) -0.0011(11) -0.0013(11)
O33 0.025(4) 0.025(4) 0.025(4) -0.0002(10) -0.0013(11) -0.0013(11)
C34 0.045(7) 0.045(7) 0.045(7) -0.0003(10) -0.0023(11) -0.0026(11)
O36 0.016(3) 0.016(3) 0.016(3) 0.0002(10) -0.0008(10) -0.0010(10)
O37 0.023(4) 0.023(4) 0.023(4) 0.0000(10) -0.0011(11) -0.0012(11)
O38 0.025(4) 0.026(4) 0.026(4) -0.0001(10) -0.0015(11) -0.0012(11)
O39 0.021(4) 0.021(4) 0.021(4) -0.0002(10) -0.0010(11) -0.0013(11)
C41 0.007(4) 0.007(4) 0.007(4) 0.0000(10) -0.0005(11) -0.0005(11)
O42 0.027(4) 0.027(4) 0.027(4) -0.0003(10) -0.0016(11) -0.0014(11)
O46 0.016(3) 0.016(3) 0.017(3) -0.0002(10) -0.0008(10) -0.0008(10)
O48 0.020(3) 0.020(3) 0.020(3) 0.0000(10) -0.0010(11) -0.0012(10)
O49 0.014(3) 0.014(3) 0.014(3) 0.0000(10) -0.0008(10) -0.0005(10)
O50 0.027(4) 0.027(4) 0.027(4) 0.0000(10) -0.0013(11) -0.0013(11)
C51 0.020(5) 0.020(5) 0.020(5) -0.0002(10) -0.0010(11) -0.0012(11)
O55 0.026(4) 0.026(4) 0.026(4) 0.0000(10) -0.0009(11) -0.0015(11)
O56 0.027(4) 0.027(4) 0.027(4) -0.0001(10) -0.0012(11) -0.0016(11)
O58 0.018(3) 0.017(3) 0.018(3) 0.0002(10) -0.0008(10) -0.0010(10)
O59 0.016(3) 0.016(3) 0.016(3) 0.0001(10) -0.0009(10) -0.0010(10)
C66 0.023(5) 0.023(5) 0.023(5) -0.0002(10) -0.0010(11) -0.0012(11)
O69 0.015(3) 0.015(3) 0.015(3) -0.0001(10) -0.0005(10) -0.0006(10)
C70 0.013(4) 0.013(4) 0.013(4) 0.0001(10) -0.0007(11) -0.0007(11)
O71 0.022(4) 0.023(4) 0.022(4) 0.0002(10) -0.0009(11) -0.0011(11)
O75 0.047(5) 0.047(5) 0.048(5) -0.0001(10) -0.0026(11) -0.0026(11)
C80 0.021(5) 0.021(5) 0.021(5) -0.0001(10) -0.0010(11) -0.0009(11)
C84 0.040(7) 0.040(7) 0.040(7) -0.0001(10) -0.0020(11) -0.0022(11)

loop_
_atom_type_symbol
_atom_type_description
_atom_type_scat_dispersion_real
_atom_type_scat_dispersion_imag
_atom_type_scat_source
C C 0.0033 0.0016 'International Tables Vol C Tables 4.2.6.8 and 6.1.1.4'
H H 0.0000 0.0000 'International Tables Vol C Tables 4.2.6.8 and 6.1.1.4'
N N 0.0061 0.0033 'International Tables Vol C Tables 4.2.6.8 and 6.1.1.4'
O O 0.0106 0.0060 'International Tables Vol C Tables 4.2.6.8 and 6.1.1.4'
P P 0.1023 0.0942 'International Tables Vol C Tables 4.2.6.8 and 6.1.1.4'
Ag Ag -0.8971 1.1015 'International Tables Vol C Tables 4.2.6.8 and 6.1.1.4'
W W -0.8490 6.8722 'International Tables Vol C Tables 4.2.6.8 and 6.1.1.4'

loop_
_geom_angle_atom_site_label_1
_geom_angle_atom_site_label_2
_geom_angle_atom_site_label_3
_geom_angle
O14 W1 O46 102.2(7)
O14 W1 O19 101.7(7)
O46 W1 O19 88.1(6)
O14 W1 O8 101.2(8)
O46 W1 O8 88.5(6)
O19 W1 O8 157.1(7)
O14 W1 O10 101.9(8)
O46 W1 O10 155.9(6)
O19 W1 O10 87.5(6)
O8 W1 O10 86.4(7)
O14 W1 O69 172.8(7)
O46 W1 O69 73.4(6)
O19 W1 O69 72.8(5)
O8 W1 O69 84.6(6)
O10 W1 O69 82.6(6)
N2 Ag1 N1 142.8(7)
O36 P1 O69 109.0(8)
O36 P1 O48 110.2(9)
O69 P1 O48 109.1(8)
O36 P1 O30 110.0(8)
O69 P1 O30 109.8(8)
O48 P1 O30 108.6(9)
C12 N1 C20 117(2)
C12 N1 Ag1 121.6(16)
C20 N1 Ag1 121.8(18)
O39 W2 O9 103.7(7)
O39 W2 O10 102.0(7)
O9 W2 O10 86.0(6)
O39 W2 O17 102.0(7)
O9 W2 O17 154.2(6)
O10 W2 O17 86.8(6)
O39 W2 O7 102.3(7)
O9 W2 O7 90.5(6)
O10 W2 O7 155.6(7)
O17 W2 O7 86.0(6)
O39 W2 O36 172.0(6)
O9 W2 O36 83.0(6)
O10 W2 O36 82.6(6)
O17 W2 O36 71.5(5)
O7 W2 O36 73.0(5)
C41 N2 C14 115.6(19)
C41 N2 Ag1 123.4(14)
C14 N2 Ag1 120.1(15)
O23 W3 O8 104.3(8)
O23 W3 O9 102.8(8)
O8 W3 O9 86.2(6)
O23 W3 O12 102.0(8)
O8 W3 O12 88.5(7)
O9 W3 O12 155.1(7)
O23 W3 O22 100.2(8)
O8 W3 O22 155.5(7)
O9 W3 O22 88.2(6)
O12 W3 O22 86.7(7)
O23 W3 O30 169.7(7)
O8 W3 O30 84.7(6)
O9 W3 O30 82.4(6)
O12 W3 O30 72.9(6)
O22 W3 O30 70.8(6)
C84 N3 C23 124(2)
O3 W4 O42 101.1(8)
O3 W4 O56 102.4(8)
O42 W4 O56 89.2(7)
O3 W4 O71 102.8(8)
O42 W4 O71 88.0(7)
O56 W4 O71 154.8(7)
O3 W4 O32 101.1(8)
O42 W4 O32 157.8(7)
O56 W4 O32 84.6(7)
O71 W4 O32 88.5(7)
O3 W4 O48 172.3(8)
O42 W4 O48 73.6(6)
O56 W4 O48 83.3(6)
O71 W4 O48 71.8(6)
O32 W4 O48 84.4(6)
C80 N4 C8 127.2(19)
O26 W5 O17 102.1(7)
O26 W5 O13 102.4(7)
O17 W5 O13 155.5(6)
O26 W5 O49 101.1(6)
O17 W5 O49 87.8(6)
O13 W5 O49 88.0(6)
O26 W5 O18 102.0(7)
O17 W5 O18 88.3(6)
O13 W5 O18 86.1(6)
O49 W5 O18 156.9(6)
O26 W5 O36 171.3(6)
O17 W5 O36 72.0(5)
O13 W5 O36 83.7(6)
O49 W5 O36 72.8(5)
O18 W5 O36 84.3(5)
C25 N5 C66 124(2)
O16 W6 O38 101.8(7)
O16 W6 O18 102.5(7)
O38 W6 O18 87.4(7)
O16 W6 O33 97.9(7)
O38 W6 O33 90.2(7)
O18 W6 O33 159.5(6)
O16 W6 O19 101.5(7)
O38 W6 O19 156.7(6)
O18 W6 O19 86.7(6)
O33 W6 O19 87.5(7)
O16 W6 O69 170.8(6)
O38 W6 O69 83.5(6)
O18 W6 O69 85.1(5)
O33 W6 O69 74.4(6)
O19 W6 O69 73.5(5)
C19 N6 C9 123(3)
O5 W7 O32 100.3(8)
O5 W7 O58 102.2(7)
O32 W7 O58 85.9(7)
O5 W7 O37 101.2(7)
O32 W7 O37 89.6(7)
O58 W7 O37 156.6(6)
O5 W7 O12 102.6(8)
O32 W7 O12 157.1(7)
O58 W7 O12 87.9(6)
O37 W7 O12 87.3(7)
O5 W7 O30 172.2(7)
O32 W7 O30 84.5(6)
O58 W7 O30 84.1(6)
O37 W7 O30 72.5(6)
O12 W7 O30 72.9(6)
W9 O7 W2 125.6(8)
O24 W8 O56 104.3(8)
O24 W8 O58 103.0(7)
O56 W8 O58 85.1(7)
O24 W8 O33 101.0(7)
O56 W8 O33 88.0(7)
O58 W8 O33 155.9(6)
O24 W8 O46 101.9(7)
O56 W8 O46 153.9(7)
O58 W8 O46 89.3(6)
O33 W8 O46 86.8(7)
O24 W8 O69 171.7(6)
O56 W8 O69 81.3(6)
O58 W8 O69 83.5(6)
O33 W8 O69 72.7(6)
O46 W8 O69 72.7(5)
W3 O8 W1 150.3(9)
C41 C8 C17 119(2)
C41 C8 N4 118.9(19)
C17 C8 N4 122(2)
O15 W9 O20 102.3(8)
O15 W9 O59 104.1(7)
O20 W9 O59 84.2(6)
O15 W9 O7 100.9(7)
O20 W9 O7 156.8(6)
O59 W9 O7 89.6(6)
O15 W9 O49 101.7(7)
O20 W9 O49 89.6(6)
O59 W9 O49 154.2(6)
O7 W9 O49 86.4(6)
O15 W9 O36 171.4(7)
O20 W9 O36 84.0(6)
O59 W9 O36 82.2(5)
O7 W9 O36 73.0(5)
O49 W9 O36 72.2(5)
W2 O9 W3 152.6(8)
C34 C9 N6 118(3)
O4 W10 O59 104.2(7)
O4 W10 O22 99.9(8)
O59 W10 O22 90.2(6)
O4 W10 O55 103.0(8)
O59 W10 O55 86.5(7)
O22 W10 O55 156.9(7)
O4 W10 O37 99.4(8)
O59 W10 O37 156.4(6)
O22 W10 O37 86.0(7)
O55 W10 O37 88.0(7)
O4 W10 O30 169.4(7)
O59 W10 O30 83.6(6)
O22 W10 O30 72.6(6)
O55 W10 O30 84.4(6)
O37 W10 O30 73.1(6)
W2 O10 W1 150.8(9)
O6 W11 O55 103.5(8)
O6 W11 O20 103.3(8)
O55 W11 O20 86.6(7)
O6 W11 O71 101.1(8)
O55 W11 O71 87.5(7)
O20 W11 O71 155.6(7)
O6 W11 O50 99.7(8)
O55 W11 O50 156.8(7)
O20 W11 O50 88.9(7)
O71 W11 O50 87.3(7)
O6 W11 O48 169.8(7)
O55 W11 O48 83.8(6)
O20 W11 O48 84.0(6)
O71 W11 O48 71.8(6)
O50 W11 O48 73.1(6)
C21 C11 C66 119(2)
O28 W12 O13 100.7(7)
O28 W12 O50 100.9(8)
O13 W12 O50 91.3(7)
O28 W12 O38 102.5(7)
O13 W12 O38 85.4(7)
O50 W12 O38 156.6(7)
O28 W12 O42 101.2(8)
O13 W12 O42 157.8(7)
O50 W12 O42 88.2(7)
O38 W12 O42 86.2(7)
O28 W12 O48 171.9(7)
O13 W12 O48 85.7(6)
O50 W12 O48 73.8(6)
O38 W12 O48 82.8(6)
O42 W12 O48 72.8(6)
N1 C12 C66 126(2)
W3 O12 W7 125.2(9)
W12 O13 W5 151.5(9)
N2 C14 C16 120(2)
C23 C15 C34 120(3)
C17 C16 C14 121(3)
W5 O17 W2 127.7(8)
C16 C17 C8 120(3)
W5 O18 W6 147.8(8)
W1 O19 W6 124.0(7)
N6 C19 C23 122(3)
C21 C20 N1 125(3)
W9 O20 W11 152.2(9)
C20 C21 C11 117(3)
W10 O22 W3 126.8(8)
C15 C23 C19 116(3)
C15 C23 N3 126(3)
C19 C23 N3 117(2)
C51 C25 O21 117(2)
C51 C25 N5 119(2)
O21 C25 N5 124(2)
P1 O30 W10 125.6(8)
P1 O30 W7 126.0(8)
W10 O30 W7 89.7(5)
P1 O30 W3 125.3(8)
W10 O30 W3 89.7(5)
W7 O30 W3 88.9(5)
W7 O32 W4 150.8(9)
W8 O33 W6 124.1(8)
C9 C34 C15 121(3)
P1 O36 W5 126.8(8)
P1 O36 W2 126.7(8)
W5 O36 W2 88.6(5)
P1 O36 W9 125.7(8)
W5 O36 W9 88.2(5)
W2 O36 W9 88.3(5)
W10 O37 W7 124.6(8)
W6 O38 W12 151.1(10)
C8 C41 N2 124.1(19)
W4 O42 W12 123.7(9)
W1 O46 W8 126.0(8)
P1 O48 W12 125.2(8)
P1 O48 W4 126.1(8)
W12 O48 W4 89.7(5)
P1 O48 W11 125.7(8)
W12 O48 W11 88.9(5)
W4 O48 W11 89.7(5)
W5 O49 W9 126.6(8)
W12 O50 W11 124.1(9)
W11 O55 W10 148.9(9)
W8 O56 W4 153.3(10)
W7 O58 W8 151.9(9)
W10 O59 W9 153.2(9)
N5 C66 C12 123(2)
N5 C66 C11 121(2)
C12 C66 C11 116(2)
P1 O69 W6 126.7(8)
P1 O69 W1 125.7(8)
W6 O69 W1 89.5(5)
P1 O69 W8 126.1(8)
W6 O69 W8 88.8(5)
W1 O69 W8 87.8(5)
W11 O71 W4 126.6(8)
C70 C80 N4 123(2)
C70 C80 O75 121(2)
N4 C80 O75 116(2)
C27 C84 O1 126(3)
C27 C84 N3 116(3)
O1 C84 N3 118(3)

loop_
_geom_bond_atom_site_label_1
_geom_bond_atom_site_label_2
_geom_bond_distance
W1 O14 1.693(18)
W1 O46 1.905(15)
W1 O19 1.915(14)
W1 O8 1.920(15)
W1 O10 1.921(16)
W1 O69 2.459(14)
Ag1 N2 2.165(19)
Ag1 N1 2.22(2)
P1 O36 1.487(15)
P1 O69 1.512(14)
P1 O48 1.534(16)
P1 O30 1.537(15)
N1 C12 1.29(3)
N1 C20 1.35(3)
O1 C84 1.32(4)
W2 O39 1.735(16)
W2 O9 1.888(14)
W2 O10 1.896(15)
W2 O17 1.921(14)
W2 O7 1.935(14)
W2 O36 2.449(15)
N2 C41 1.37(3)
N2 C14 1.40(3)
W3 O23 1.67(2)
W3 O8 1.882(15)
W3 O9 1.903(14)
W3 O12 1.906(16)
W3 O22 1.937(15)
W3 O30 2.454(15)
O3 W4 1.69(2)
N3 C84 1.39(4)
N3 C23 1.40(4)
W4 O42 1.898(17)
W4 O56 1.901(16)
W4 O71 1.926(15)
W4 O32 1.928(16)
W4 O48 2.414(15)
O4 W10 1.679(17)
N4 C80 1.29(3)
N4 C8 1.43(3)
W5 O26 1.692(15)
W5 O17 1.889(15)
W5 O13 1.893(15)
W5 O49 1.903(13)
W5 O18 1.915(14)
W5 O36 2.448(14)
O5 W7 1.684(17)
N5 C25 1.35(3)
N5 C66 1.40(3)
W6 O16 1.671(14)
W6 O38 1.852(17)
W6 O18 1.918(15)
W6 O33 1.930(16)
W6 O19 1.959(15)
W6 O69 2.400(14)
O6 W11 1.727(18)
N6 C19 1.29(3)
N6 C9 1.34(4)
W7 O32 1.873(17)
W7 O58 1.881(14)
W7 O37 1.928(15)
W7 O12 1.946(17)
W7 O30 2.428(15)
O7 W9 1.911(15)
W8 O24 1.685(16)
W8 O56 1.887(17)
W8 O58 1.903(14)
W8 O33 1.929(16)
W8 O46 1.931(15)
W8 O69 2.472(14)
C8 C41 1.37(3)
C8 C17 1.40(3)
W9 O15 1.685(17)
W9 O20 1.888(16)
W9 O59 1.900(14)
W9 O49 1.922(14)
W9 O36 2.462(14)
C9 C34 1.33(5)
W10 O59 1.878(14)
W10 O22 1.898(16)
W10 O55 1.905(17)
W10 O37 1.923(16)
W10 O30 2.407(14)
W11 O55 1.897(17)
W11 O20 1.897(16)
W11 O71 1.900(16)
W11 O50 1.923(16)
W11 O48 2.431(15)
C11 C21 1.41(4)
C11 C66 1.41(3)
W12 O28 1.699(18)
W12 O13 1.892(15)
W12 O50 1.913(16)
W12 O38 1.938(16)
W12 O42 1.961(17)
W12 O48 2.408(15)
C12 C66 1.40(3)
C14 C16 1.44(4)
C15 C23 1.36(4)
C15 C34 1.38(4)
C16 C17 1.30(4)
C19 C23 1.36(4)
C20 C21 1.34(4)
O21 C25 1.34(3)
C25 C51 1.29(3)
C27 C84 1.29(4)
C70 C80 1.28(3)
O75 C80 1.37(3)
